data_1504254
loop_
_publ_author_name
'Castilla, Ana M.'
'Curreli, Simona'
'Escudero-Ad\'an, Eduardo C'
'Belmonte, Marta Mart\'inez'
'Benet-Buchholz, Jordi'
'Kleij, Arjan W.'

_publ_section_title
;
 Modular synthesis of heterobimetallic salen structures using metal
 templation.
;
_journal_issue 22
_journal_name_full 'Organic letters'
_journal_page_first 5218
_journal_page_last 5221
_journal_paper_doi 10.1021/ol902149p
_journal_volume 11
_journal_year 2009
_chemical_formula_sum 'C57 H78 N6 O11 S4 Zn'
_chemical_formula_weight 1216.86
_chemical_name_systematic
; 
 ? 
;
_space_group_IT_number 2
_symmetry_cell_setting triclinic
_symmetry_space_group_name_Hall '-P 1'
_symmetry_space_group_name_H-M 'P -1'
_atom_sites_solution_hydrogens geom
_atom_sites_solution_primary direct
_atom_sites_solution_secondary difmap
_audit_creation_method SHELXL-97
_cell_angle_alpha 98.577(7)
_cell_angle_beta 92.110(8)
_cell_angle_gamma 94.993(8)
_cell_formula_units_Z 2
_cell_length_a 6.939(2)
_cell_length_b 18.930(6)
_cell_length_c 24.814(8)
_cell_measurement_reflns_used 3882
_cell_measurement_temperature 100(2)
_cell_measurement_theta_max 25.33
_cell_measurement_theta_min 2.87
_cell_volume 3206.7(17)
_computing_cell_refinement 'Bruker APEX2 v2009.1-0'
_computing_data_collection 'Bruker APEX2 v2009.1-0'
_computing_data_reduction 'Bruker SAINT V7.60A'
_computing_molecular_graphics 'Bruker SHELXTL'
_computing_publication_material 'Bruker SHELXTL'
_computing_structure_refinement 'SHELXS-97 (Sheldrick, 2008)'
_computing_structure_solution 'SHELXS-97 (Sheldrick, 2008)'
_diffrn_ambient_temperature 100(2)
_diffrn_detector_area_resol_mean 512
_diffrn_detector_type '4K CCD area detector APEX II'
_diffrn_measured_fraction_theta_full 0.899
_diffrn_measured_fraction_theta_max 0.899
_diffrn_measurement_device_type 'Kappa 4-axis goniometer bruker-nonius'
_diffrn_measurement_method
;
 Fullsphere data collection, phi and omega scans
;
_diffrn_measurement_specimen_support 'magnetic support whith 10 micron nylon fiber cryoloop'
_diffrn_radiation_monochromator 'Multilayer Montel 200 mirrors'
_diffrn_radiation_type MoK\a
_diffrn_radiation_wavelength 0.71073
_diffrn_reflns_av_R_equivalents 0.1230
_diffrn_reflns_av_sigmaI/netI 0.1068
_diffrn_reflns_limit_h_max 6
_diffrn_reflns_limit_h_min -7
_diffrn_reflns_limit_k_max 20
_diffrn_reflns_limit_k_min -20
_diffrn_reflns_limit_l_max 27
_diffrn_reflns_limit_l_min -27
_diffrn_reflns_number 24732
_diffrn_reflns_theta_full 23.34
_diffrn_reflns_theta_max 23.34
_diffrn_reflns_theta_min 2.54
_diffrn_source 'rotating anode X-ray tube'
_diffrn_source_current 70
_diffrn_source_power 50
_diffrn_source_size '3 mm x 0.3 mm fine focus'
_diffrn_source_type 'Bruker-Nonius FR 591'
_exptl_absorpt_coefficient_mu 0.572
_exptl_absorpt_correction_T_max 1.0000
_exptl_absorpt_correction_T_min 0.8520
_exptl_absorpt_correction_type empirical
_exptl_absorpt_process_details
; 
 SADABS Version 2008/1 Bruker-Nonius
 Blessing, Acta Cryst. (1995) A51 33-38
;
_exptl_crystal_colour orange
_exptl_crystal_density_diffrn 1.260
_exptl_crystal_density_method 'not measured'
_exptl_crystal_description Needle
_exptl_crystal_F_000 1288
_exptl_crystal_size_max 0.30
_exptl_crystal_size_mid 0.06
_exptl_crystal_size_min 0.01
_refine_diff_density_max 1.517
_refine_diff_density_min -0.582
_refine_diff_density_rms 0.109
_refine_ls_extinction_method none
_refine_ls_goodness_of_fit_ref 1.042
_refine_ls_hydrogen_treatment noref
_refine_ls_matrix_type full
_refine_ls_number_parameters 819
_refine_ls_number_reflns 8366
_refine_ls_number_restraints 326
_refine_ls_restrained_S_all 1.043
_refine_ls_R_factor_all 0.1430
_refine_ls_R_factor_gt 0.0943
_refine_ls_shift/su_max 0.001
_refine_ls_shift/su_mean 0.000
_refine_ls_structure_factor_coef Fsqd
_refine_ls_weighting_details 'calc w=1/[\s^2^(Fo^2^)+(0.1446P)^2^+13.9416P] where P=(Fo^2^+2Fc^2^)/3'
_refine_ls_weighting_scheme calc
_refine_ls_wR_factor_gt 0.2357
_refine_ls_wR_factor_ref 0.2768
_reflns_number_gt 5652
_reflns_number_total 8366
_reflns_threshold_expression >2sigma(I)
_cod_data_source_file ol902149p_si_001.cif
_cod_data_source_block awk428b_0m
_cod_depositor_comments
;
The following automatic conversions were performed:
'_diffrn_measurement_specimen_suppport' tag replaced with
'_diffrn_measurement_specimen_support'.

Automatic conversion script
Id: cif_correct_tags 1440 2010-10-19 06:21:57Z saulius 

The following automatic conversions were performed:

'_symmetry_cell_setting' value 'Triclinic' changed to 'triclinic'
according to /home/saulius/struct/CIF-dictionaries/cif_core.dic
dictionary named 'cif_core.dic' version 2.4.2 from 2011-04-26.

Automatic conversion script
Id: cif_fix_values 1715 2011-07-08 13:25:40Z adriana 
;
_cod_original_sg_symbol_H-M P-1
_cod_database_code 1504254

loop_
_symmetry_equiv_pos_as_xyz
'x, y, z'
'-x, -y, -z'

loop_
_atom_site_label
_atom_site_type_symbol
_atom_site_fract_x
_atom_site_fract_y
_atom_site_fract_z
_atom_site_U_iso_or_equiv
_atom_site_adp_type
_atom_site_occupancy
_atom_site_symmetry_multiplicity
_atom_site_calc_flag
_atom_site_refinement_flags
_atom_site_disorder_assembly
_atom_site_disorder_group
C1 C 0.7587(11) 0.4095(4) 0.5930(3) 0.0289(17) Uani 1 1 d . . .
C2 C 0.7042(11) 0.3364(4) 0.5987(3) 0.0310(18) Uani 1 1 d . . .
C3 C 0.6340(11) 0.2843(4) 0.5556(3) 0.0330(19) Uani 1 1 d . . .
H3 H 0.6073 0.2357 0.5606 0.040 Uiso 1 1 calc R . .
C4 C 0.6042(11) 0.3051(4) 0.5053(3) 0.0309(18) Uani 1 1 d . . .
C5 C 0.6420(11) 0.3755(4) 0.4973(3) 0.0327(19) Uani 1 1 d . . .
H5 H 0.6134 0.3882 0.4624 0.039 Uiso 1 1 calc R . .
C6 C 0.7218(11) 0.4285(4) 0.5396(3) 0.0267(17) Uani 1 1 d . . .
C7 C 0.7621(11) 0.4999(4) 0.5256(3) 0.0305(18) Uani 1 1 d . . .
H7 H 0.7198 0.5071 0.4902 0.037 Uiso 1 1 calc R . .
C8 C 0.8808(10) 0.6234(4) 0.5403(3) 0.0279(18) Uani 1 1 d . . .
C9 C 0.8526(10) 0.6375(4) 0.4877(3) 0.0230(16) Uani 1 1 d . . .
H9 H 0.8099 0.5990 0.4595 0.028 Uiso 1 1 calc R . .
C10 C 0.8852(10) 0.7068(4) 0.4747(3) 0.0268(17) Uani 1 1 d . . .
C11 C 0.9580(11) 0.7624(4) 0.5177(3) 0.0311(18) Uani 1 1 d . . .
H11 H 0.9910 0.8094 0.5098 0.037 Uiso 1 1 calc R . .
C12 C 0.9813(11) 0.7491(4) 0.5703(3) 0.0270(17) Uani 1 1 d . . .
H12 H 1.0266 0.7873 0.5985 0.032 Uiso 1 1 calc R . .
C13 C 0.9393(11) 0.6802(4) 0.5831(3) 0.0291(18) Uani 1 1 d . . .
C14 C 0.8354(10) 0.7241(4) 0.4203(3) 0.0251(16) Uani 1 1 d . . .
C15 C 0.8315(11) 0.6716(4) 0.3731(3) 0.0327(18) Uani 1 1 d . . .
H15 H 0.8657 0.6247 0.3758 0.039 Uiso 1 1 calc R . .
C16 C 0.7774(12) 0.6894(4) 0.3232(3) 0.0354(19) Uani 1 1 d . . .
H16 H 0.7769 0.6541 0.2916 0.042 Uiso 1 1 calc R . .
C17 C 0.7239(11) 0.7568(4) 0.3172(3) 0.0293(18) Uani 1 1 d . . .
C18 C 0.7277(11) 0.8107(4) 0.3643(3) 0.0310(18) Uani 1 1 d . . .
C19 C 0.7869(11) 0.7919(4) 0.4142(3) 0.0264(16) Uani 1 1 d . . .
H19 H 0.7942 0.8276 0.4457 0.032 Uiso 1 1 calc R . .
C20 C 0.5780(17) 0.7312(6) 0.2292(4) 0.059(3) Uani 1 1 d U . .
H20A H 0.5651 0.6817 0.2326 0.071 Uiso 0.60 1 calc PR A 1
H20B H 0.5015 0.6912 0.2397 0.071 Uiso 0.40 1 d PR A 2
C21 C 0.492(2) 0.7571(8) 0.1789(5) 0.048(4) Uani 0.60 1 d PDU B 1
C22 C 0.557(2) 0.8222(9) 0.1635(5) 0.044(5) Uani 0.60 1 d PDU B 1
C23 C 0.487(3) 0.8398(9) 0.1129(6) 0.062(3) Uani 0.60 1 d PDU B 1
C24 C 0.339(3) 0.7929(9) 0.0838(7) 0.065(3) Uani 0.60 1 d PDU B 1
H24 H 0.2912 0.8049 0.0503 0.078 Uiso 0.60 1 calc PR B 1
C25 C 0.255(3) 0.7295(9) 0.0999(7) 0.070(3) Uani 0.60 1 d PDU B 1
C26 C 0.342(3) 0.7118(9) 0.1461(6) 0.062(3) Uani 0.60 1 d PDU B 1
H26 H 0.3005 0.6670 0.1568 0.074 Uiso 0.60 1 calc PR B 1
C27 C 0.552(3) 0.9092(10) 0.0926(7) 0.071(3) Uani 0.60 1 d PDU B 1
C28 C 0.543(4) 0.9797(11) 0.1376(8) 0.083(4) Uani 0.60 1 d PDU B 1
H28A H 0.6061 0.9724 0.1721 0.124 Uiso 0.60 1 calc PR B 1
H28B H 0.4074 0.9882 0.1434 0.124 Uiso 0.60 1 calc PR B 1
H28C H 0.6097 1.0214 0.1248 0.124 Uiso 0.60 1 calc PR B 1
C29 C 0.770(3) 0.9118(11) 0.0842(7) 0.069(4) Uani 0.60 1 d PDU B 1
H29A H 0.8397 0.9110 0.1192 0.104 Uiso 0.60 1 calc PR B 1
H29B H 0.8126 0.9558 0.0700 0.104 Uiso 0.60 1 calc PR B 1
H29C H 0.7969 0.8700 0.0581 0.104 Uiso 0.60 1 calc PR B 1
C30 C 0.455(3) 0.9177(12) 0.0383(8) 0.085(4) Uani 0.60 1 d PDU B 1
H30A H 0.5169 0.9601 0.0253 0.127 Uiso 0.60 1 calc PR B 1
H30B H 0.3174 0.9236 0.0432 0.127 Uiso 0.60 1 calc PR B 1
H30C H 0.4676 0.8750 0.0116 0.127 Uiso 0.60 1 calc PR B 1
C31 C 0.085(3) 0.6792(11) 0.0644(7) 0.086(4) Uani 0.60 1 d PDU B 1
C32 C -0.075(3) 0.6680(11) 0.1046(8) 0.089(3) Uani 0.60 1 d PDU B 1
H32A H -0.0248 0.6446 0.1341 0.134 Uiso 0.60 1 calc PR B 1
H32B H -0.1857 0.6376 0.0852 0.134 Uiso 0.60 1 calc PR B 1
H32C H -0.1174 0.7146 0.1199 0.134 Uiso 0.60 1 calc PR B 1
C33 C 0.154(4) 0.6116(11) 0.0489(9) 0.089(3) Uani 0.60 1 d PDU B 1
H33A H 0.2466 0.6149 0.0203 0.134 Uiso 0.60 1 calc PR B 1
H33B H 0.0453 0.5762 0.0351 0.134 Uiso 0.60 1 calc PR B 1
H33C H 0.2185 0.5967 0.0806 0.134 Uiso 0.60 1 calc PR B 1
C34 C 0.020(3) 0.7137(11) 0.0183(8) 0.089(3) Uani 0.60 1 d PDU B 1
H34A H 0.1250 0.7177 -0.0066 0.134 Uiso 0.60 1 calc PR B 1
H34B H -0.0168 0.7617 0.0322 0.134 Uiso 0.60 1 calc PR B 1
H34C H -0.0924 0.6847 -0.0012 0.134 Uiso 0.60 1 calc PR B 1
O7 O 0.667(4) 0.8702(11) 0.1985(9) 0.072(10) Uani 0.60 1 d PDU B 1
H7A H 0.7840 0.8666 0.1922 0.108 Uiso 0.60 1 calc PR B 1
C21' C 0.592(4) 0.7369(10) 0.1711(7) 0.048(4) Uani 0.40 1 d PD B 2
C22' C 0.632(4) 0.8050(10) 0.1574(7) 0.044(5) Uani 0.40 1 d PD B 2
C23' C 0.603(4) 0.8179(10) 0.1031(8) 0.062(3) Uani 0.40 1 d PDU B 2
C24' C 0.540(4) 0.7565(10) 0.0657(9) 0.065(3) Uani 0.40 1 d PDU B 2
H24' H 0.5008 0.7637 0.0300 0.078 Uiso 0.40 1 calc PR B 2
C25' C 0.530(4) 0.6853(11) 0.0759(8) 0.070(3) Uani 0.40 1 d PDU B 2
C26' C 0.548(4) 0.6764(11) 0.1295(8) 0.062(3) Uani 0.40 1 d PDU B 2
H26' H 0.5321 0.6296 0.1391 0.074 Uiso 0.40 1 calc PR B 2
C27' C 0.644(5) 0.8932(11) 0.0885(9) 0.071(3) Uani 0.40 1 d PDU B 2
C28' C 0.505(4) 0.9483(17) 0.1198(13) 0.083(4) Uani 0.40 1 d PDU B 2
H28D H 0.3756 0.9235 0.1217 0.124 Uiso 0.40 1 calc PR B 2
H28E H 0.4945 0.9889 0.0998 0.124 Uiso 0.40 1 calc PR B 2
H28F H 0.5593 0.9660 0.1568 0.124 Uiso 0.40 1 calc PR B 2
C29' C 0.852(4) 0.9239(15) 0.1036(12) 0.069(4) Uani 0.40 1 d PDU B 2
H29D H 0.8797 0.9251 0.1427 0.104 Uiso 0.40 1 calc PR B 2
H29E H 0.8711 0.9727 0.0947 0.104 Uiso 0.40 1 calc PR B 2
H29F H 0.9405 0.8937 0.0829 0.104 Uiso 0.40 1 calc PR B 2
C30' C 0.613(5) 0.8929(16) 0.0271(9) 0.085(4) Uani 0.40 1 d PDU B 2
H30D H 0.6446 0.9415 0.0188 0.127 Uiso 0.40 1 calc PR B 2
H30E H 0.4772 0.8771 0.0159 0.127 Uiso 0.40 1 calc PR B 2
H30F H 0.6970 0.8601 0.0074 0.127 Uiso 0.40 1 calc PR B 2
C31' C 0.475(4) 0.6181(12) 0.0294(10) 0.086(4) Uani 0.40 1 d PDU B 2
C32' C 0.260(4) 0.5996(18) 0.0403(13) 0.095(6) Uani 0.40 1 d PDU B 2
H32D H 0.1842 0.6387 0.0327 0.143 Uiso 0.40 1 calc PR B 2
H32E H 0.2487 0.5931 0.0786 0.143 Uiso 0.40 1 calc PR B 2
H32F H 0.2100 0.5551 0.0166 0.143 Uiso 0.40 1 calc PR B 2
C33' C 0.569(5) 0.5604(15) 0.0421(13) 0.095(6) Uani 0.40 1 d PDU B 2
H33D H 0.7051 0.5664 0.0327 0.143 Uiso 0.40 1 calc PR B 2
H33E H 0.5064 0.5157 0.0214 0.143 Uiso 0.40 1 calc PR B 2
H33F H 0.5633 0.5585 0.0813 0.143 Uiso 0.40 1 calc PR B 2
C34' C 0.483(5) 0.6407(17) -0.0244(10) 0.095(6) Uani 0.40 1 d PDU B 2
H34D H 0.6181 0.6516 -0.0327 0.143 Uiso 0.40 1 calc PR B 2
H34E H 0.4133 0.6836 -0.0246 0.143 Uiso 0.40 1 calc PR B 2
H34F H 0.4221 0.6020 -0.0521 0.143 Uiso 0.40 1 calc PR B 2
O7' O 0.687(4) 0.8614(11) 0.1950(8) 0.029(7) Uani 0.40 1 d PDU B 2
H7' H 0.6928 0.8484 0.2259 0.043 Uiso 0.40 1 calc PR B 2
C35 C 0.9349(11) 0.7103(4) 0.6789(3) 0.0328(19) Uani 1 1 d . . .
H35 H 0.9155 0.7573 0.6722 0.039 Uiso 1 1 calc R . .
C36 C 0.9421(11) 0.6987(4) 0.7343(3) 0.0323(18) Uani 1 1 d . . .
C37 C 0.9522(11) 0.6301(4) 0.7523(3) 0.0353(19) Uani 1 1 d . . .
C38 C 0.9461(12) 0.6284(4) 0.8103(3) 0.037(2) Uani 1 1 d . . .
C39 C 0.9313(14) 0.6923(5) 0.8443(3) 0.047(2) Uani 1 1 d . . .
H39 H 0.9315 0.6906 0.8823 0.057 Uiso 1 1 calc R . .
C40 C 0.9158(15) 0.7603(5) 0.8277(3) 0.049(2) Uani 1 1 d . . .
C41 C 0.9240(14) 0.7607(4) 0.7724(3) 0.044(2) Uani 1 1 d . . .
H41 H 0.9171 0.8051 0.7592 0.053 Uiso 1 1 calc R . .
C42 C 0.8963(19) 0.8273(6) 0.8693(4) 0.068(3) Uani 1 1 d U . .
C43 C 0.711(3) 0.8156(10) 0.8993(7) 0.136(6) Uani 1 1 d U . .
H43A H 0.5989 0.8099 0.8733 0.204 Uiso 1 1 calc R . .
H43B H 0.7003 0.8571 0.9274 0.204 Uiso 1 1 calc R . .
H43C H 0.7147 0.7723 0.9164 0.204 Uiso 1 1 calc R . .
C44 C 1.063(2) 0.8407(7) 0.9115(5) 0.094(4) Uani 1 1 d U . .
H44A H 1.0573 0.8875 0.9341 0.141 Uiso 1 1 calc R . .
H44B H 1.1860 0.8404 0.8932 0.141 Uiso 1 1 calc R . .
H44C H 1.0549 0.8030 0.9346 0.141 Uiso 1 1 calc R . .
C45 C 0.889(2) 0.8939(6) 0.8421(5) 0.072(3) Uani 1 1 d U . .
H45A H 0.7737 0.8886 0.8174 0.108 Uiso 1 1 calc R . .
H45B H 1.0054 0.9001 0.8213 0.108 Uiso 1 1 calc R . .
H45C H 0.8843 0.9361 0.8701 0.108 Uiso 1 1 calc R . .
C46 C 0.9680(14) 0.5573(5) 0.8322(3) 0.043(2) Uani 1 1 d . . .
C47 C 0.8041(16) 0.5002(5) 0.8096(4) 0.059(3) Uani 1 1 d U . .
H47A H 0.8170 0.4858 0.7704 0.089 Uiso 1 1 calc R . .
H47B H 0.6792 0.5198 0.8157 0.089 Uiso 1 1 calc R . .
H47C H 0.8108 0.4583 0.8283 0.089 Uiso 1 1 calc R . .
C48 C 0.9596(17) 0.5682(5) 0.8951(4) 0.059(3) Uani 1 1 d . . .
H48A H 0.9806 0.5231 0.9085 0.088 Uiso 1 1 calc R . .
H48B H 0.8323 0.5828 0.9055 0.088 Uiso 1 1 calc R . .
H48C H 1.0605 0.6056 0.9113 0.088 Uiso 1 1 calc R . .
C49 C 1.1613(16) 0.5308(5) 0.8189(4) 0.059(3) Uani 1 1 d U . .
H49A H 1.1680 0.5191 0.7792 0.089 Uiso 1 1 calc R . .
H49B H 1.1772 0.4878 0.8356 0.089 Uiso 1 1 calc R . .
H49C H 1.2646 0.5683 0.8332 0.089 Uiso 1 1 calc R . .
N1 N 0.8496(9) 0.5540(3) 0.5569(3) 0.0287(15) Uani 1 1 d . . .
N2 N 0.9530(9) 0.6614(3) 0.6361(2) 0.0310(15) Uani 1 1 d . . .
N3 N 0.7219(9) 0.3115(4) 0.6520(3) 0.0318(16) Uani 1 1 d . . .
N4 N 0.5294(10) 0.2509(3) 0.4595(3) 0.0360(16) Uani 1 1 d . . .
N5 N 0.6675(10) 0.7772(4) 0.2663(3) 0.0375(16) Uani 1 1 d . B .
N6 N 0.6803(9) 0.8789(3) 0.3607(3) 0.0336(16) Uani 1 1 d . . .
H6A H 0.6871 0.9115 0.3901 0.040 Uiso 1 1 calc R . .
H6B H 0.6432 0.8900 0.3289 0.040 Uiso 1 1 calc R . .
O1 O 0.9679(8) 0.5710(3) 0.7181(2) 0.0361(13) Uani 1 1 d . . .
O2 O 0.8449(8) 0.4537(3) 0.6323(2) 0.0352(13) Uani 1 1 d . . .
O3 O 0.7114(9) 0.3552(3) 0.6935(2) 0.0420(14) Uani 1 1 d . . .
O4 O 0.7428(8) 0.2477(3) 0.6518(2) 0.0387(14) Uani 1 1 d . . .
O5 O 0.4969(9) 0.1880(3) 0.4676(2) 0.0423(15) Uani 1 1 d . . .
O6 O 0.5031(9) 0.2704(3) 0.4150(2) 0.0430(15) Uani 1 1 d . . .
Zn1 Zn 0.96711(12) 0.55429(4) 0.63800(3) 0.0295(3) Uani 1 1 d . . .
C1A C 1.4234(14) 0.6386(5) 0.6916(4) 0.052(2) Uani 1 1 d . . .
H1A1 H 1.3957 0.6778 0.6716 0.078 Uiso 1 1 calc R . .
H1A2 H 1.5459 0.6515 0.7131 0.078 Uiso 1 1 calc R . .
H1A3 H 1.3186 0.6303 0.7160 0.078 Uiso 1 1 calc R . .
C2A C 1.4581(13) 0.4974(5) 0.6909(3) 0.047(2) Uani 1 1 d . . .
H2A1 H 1.3443 0.4978 0.7131 0.070 Uiso 1 1 calc R . .
H2A2 H 1.5755 0.5108 0.7147 0.070 Uiso 1 1 calc R . .
H2A3 H 1.4638 0.4492 0.6705 0.070 Uiso 1 1 calc R . .
S1A S 1.4412(3) 0.55935(11) 0.64465(9) 0.0387(5) Uani 1 1 d . . .
O1A O 1.2453(8) 0.5401(3) 0.6141(2) 0.0402(14) Uani 1 1 d . . .
C1B C 0.2343(12) 0.9216(4) 0.4531(3) 0.0371(19) Uani 1 1 d . . .
H1B1 H 0.3012 0.8968 0.4792 0.056 Uiso 1 1 calc R . .
H1B2 H 0.2688 0.9033 0.4160 0.056 Uiso 1 1 calc R . .
H1B3 H 0.0940 0.9129 0.4559 0.056 Uiso 1 1 calc R . .
C2B C 0.1388(14) 1.0445(5) 0.4206(4) 0.047(2) Uani 1 1 d . . .
H2B1 H 0.0063 1.0289 0.4289 0.071 Uiso 1 1 calc R . .
H2B2 H 0.1645 1.0227 0.3835 0.071 Uiso 1 1 calc R . .
H2B3 H 0.1542 1.0969 0.4233 0.071 Uiso 1 1 calc R . .
O1B O 0.2387(9) 1.0428(3) 0.5240(2) 0.0438(15) Uani 1 1 d . . .
S1B S 0.3061(3) 1.01704(10) 0.46820(8) 0.0352(5) Uani 1 1 d . . .
S1C' S 0.7633(9) 0.0675(4) 0.7432(2) 0.0454(17) Uani 0.35 1 d PD C 1
C1C' C 0.981(3) 0.0250(12) 0.7318(10) 0.042(6) Uani 0.35 1 d PDU C 1
H1C1 H 0.9510 -0.0272 0.7255 0.063 Uiso 0.35 1 calc PR C 1
H1C2 H 1.0709 0.0387 0.7638 0.063 Uiso 0.35 1 calc PR C 1
H1C3 H 1.0416 0.0401 0.6998 0.063 Uiso 0.35 1 calc PR C 1
C2C' C 0.870(4) 0.1556(12) 0.7436(14) 0.060 Uiso 0.35 1 d PD C 1
H2C1 H 0.7716 0.1895 0.7497 0.090 Uiso 0.35 1 calc PR C 1
H2C2 H 0.9273 0.1592 0.7084 0.090 Uiso 0.35 1 calc PR C 1
H2C3 H 0.9721 0.1671 0.7729 0.090 Uiso 0.35 1 calc PR C 1
O1C' O 0.636(3) 0.0467(11) 0.6950(7) 0.051(5) Uani 0.35 1 d PDU C 1
S1C S 0.8632(6) 0.0991(2) 0.71420(16) 0.0583(11) Uani 0.65 1 d PD D 2
C1C C 0.895(3) 0.0355(10) 0.7597(8) 0.085(6) Uani 0.65 1 d PDU D 2
H1C4 H 0.9036 -0.0120 0.7385 0.128 Uiso 0.65 1 calc PR D 2
H1C5 H 0.7838 0.0336 0.7830 0.128 Uiso 0.65 1 calc PR D 2
H1C6 H 1.0138 0.0501 0.7826 0.128 Uiso 0.65 1 calc PR D 2
C2C C 0.844(2) 0.1745(7) 0.7642(6) 0.051(4) Uiso 0.65 1 d PD D 2
H2C4 H 0.8257 0.2165 0.7464 0.077 Uiso 0.65 1 calc PR D 2
H2C5 H 0.9624 0.1838 0.7879 0.077 Uiso 0.65 1 calc PR D 2
H2C6 H 0.7326 0.1652 0.7862 0.077 Uiso 0.65 1 calc PR D 2
O1C O 0.6751(17) 0.0775(7) 0.6859(5) 0.068(3) Uani 0.65 1 d PDU D 2
C1D C 0.3655(18) 0.9346(6) 0.6363(4) 0.071(3) Uani 1 1 d U . .
H1DA H 0.2912 0.9580 0.6109 0.107 Uiso 0.50 1 calc PR E 1
H1DB H 0.3835 0.8856 0.6193 0.107 Uiso 0.50 1 calc PR E 1
H1DC H 0.4923 0.9617 0.6454 0.107 Uiso 0.50 1 calc PR E 1
H1DD H 0.2743 0.9669 0.6274 0.107 Uiso 0.50 1 d PR E 2
H1DE H 0.4946 0.9577 0.6373 0.107 Uiso 0.50 1 d PR E 2
H1DF H 0.3533 0.8924 0.6092 0.107 Uiso 0.50 1 d PR E 2
C2D C 0.402(6) 0.8770(19) 0.7244(16) 0.140(14) Uiso 0.50 1 d PD F 1
H2D1 H 0.3921 0.8829 0.7641 0.210 Uiso 0.50 1 calc PR F 1
H2D2 H 0.5345 0.8916 0.7158 0.210 Uiso 0.50 1 calc PR F 1
H2D3 H 0.3674 0.8266 0.7089 0.210 Uiso 0.50 1 calc PR F 1
S1D S 0.2393(12) 0.9317(5) 0.6963(4) 0.068(2) Uani 0.50 1 d PDU F 1
O1D O 0.0573(18) 0.8858(6) 0.6870(5) 0.041(3) Uani 0.50 1 d PD F 1
C2D' C 0.505(4) 0.8524(13) 0.7019(11) 0.080(7) Uiso 0.50 1 d PD F 2
H2D4 H 0.4964 0.8308 0.7354 0.120 Uiso 0.50 1 calc PR F 2
H2D5 H 0.6308 0.8801 0.7020 0.120 Uiso 0.50 1 calc PR F 2
H2D6 H 0.4900 0.8145 0.6701 0.120 Uiso 0.50 1 calc PR F 2
S1D' S 0.3171(11) 0.9103(3) 0.6987(3) 0.0539(17) Uani 0.50 1 d PD F 2
O1D' O 0.142(3) 0.8613(10) 0.6878(8) 0.080(6) Uani 0.50 1 d PDU F 2

loop_
_atom_site_aniso_label
_atom_site_aniso_U_11
_atom_site_aniso_U_22
_atom_site_aniso_U_33
_atom_site_aniso_U_23
_atom_site_aniso_U_13
_atom_site_aniso_U_12
C1 0.013(4) 0.031(4) 0.046(5) 0.013(4) 0.006(3) 0.006(3)
C2 0.014(4) 0.039(4) 0.047(5) 0.021(4) 0.012(3) 0.009(3)
C3 0.018(4) 0.030(4) 0.055(5) 0.016(4) 0.007(4) 0.005(3)
C4 0.020(4) 0.029(4) 0.046(5) 0.015(4) -0.003(4) 0.001(3)
C5 0.014(4) 0.036(4) 0.053(5) 0.019(4) 0.000(4) 0.008(3)
C6 0.018(4) 0.028(4) 0.038(4) 0.011(3) 0.003(3) 0.011(3)
C7 0.016(4) 0.036(4) 0.045(4) 0.016(4) 0.001(4) 0.014(3)
C8 0.011(4) 0.030(4) 0.047(4) 0.020(4) -0.003(3) 0.007(3)
C9 0.008(4) 0.025(4) 0.039(4) 0.010(3) 0.003(3) 0.008(3)
C10 0.009(4) 0.035(4) 0.041(4) 0.015(3) 0.000(3) 0.007(3)
C11 0.020(4) 0.035(4) 0.042(4) 0.020(4) -0.006(3) 0.001(3)
C12 0.014(4) 0.031(4) 0.038(4) 0.013(3) 0.000(3) 0.003(3)
C13 0.014(4) 0.035(4) 0.042(4) 0.019(4) -0.005(3) 0.004(3)
C14 0.011(4) 0.031(4) 0.035(4) 0.013(3) 0.003(3) 0.000(3)
C15 0.021(4) 0.032(4) 0.047(5) 0.012(4) 0.009(4) 0.007(3)
C16 0.023(5) 0.047(5) 0.037(4) 0.007(4) 0.004(3) 0.006(4)
C17 0.023(4) 0.041(4) 0.025(4) 0.010(3) -0.001(3) -0.001(3)
C18 0.023(4) 0.036(4) 0.038(4) 0.020(4) -0.006(3) 0.001(3)
C19 0.019(4) 0.031(4) 0.031(4) 0.010(3) 0.002(3) 0.001(3)
C20 0.070(5) 0.061(4) 0.046(4) 0.014(4) 0.004(4) -0.013(4)
C21 0.071(13) 0.048(8) 0.026(6) 0.004(5) 0.011(7) 0.013(7)
C22 0.034(13) 0.072(9) 0.029(6) 0.013(6) 0.025(6) 0.009(8)
C23 0.066(4) 0.067(4) 0.057(4) 0.017(3) 0.007(3) 0.009(3)
C24 0.070(4) 0.067(4) 0.059(4) 0.011(3) -0.001(3) 0.011(3)
C25 0.076(4) 0.068(4) 0.067(4) 0.013(3) -0.002(3) 0.011(3)
C26 0.067(4) 0.060(4) 0.059(4) 0.012(3) 0.002(3) 0.006(3)
C27 0.077(5) 0.074(4) 0.068(4) 0.022(3) 0.008(3) 0.012(3)
C28 0.087(5) 0.080(5) 0.082(5) 0.015(3) 0.005(3) 0.010(3)
C29 0.073(4) 0.070(5) 0.066(5) 0.018(3) 0.002(3) 0.000(3)
C30 0.089(5) 0.090(5) 0.080(5) 0.025(3) 0.003(3) 0.012(3)
C31 0.087(5) 0.084(4) 0.085(5) 0.011(3) 0.002(3) 0.006(3)
C32 0.090(4) 0.089(4) 0.089(4) 0.012(3) 0.000(3) 0.008(3)
C33 0.090(4) 0.089(4) 0.089(4) 0.012(3) 0.000(3) 0.008(3)
C34 0.090(4) 0.089(4) 0.089(4) 0.012(3) 0.000(3) 0.008(3)
O7 0.078(11) 0.073(11) 0.071(10) 0.021(5) 0.008(5) 0.012(5)
C21' 0.071(13) 0.048(8) 0.026(6) 0.004(5) 0.011(7) 0.013(7)
C22' 0.034(13) 0.072(9) 0.029(6) 0.013(6) 0.025(6) 0.009(8)
C23' 0.066(4) 0.067(4) 0.057(4) 0.017(3) 0.007(3) 0.009(3)
C24' 0.070(4) 0.067(4) 0.059(4) 0.011(3) -0.001(3) 0.011(3)
C25' 0.076(4) 0.068(4) 0.067(4) 0.013(3) -0.002(3) 0.011(3)
C26' 0.067(4) 0.060(4) 0.059(4) 0.012(3) 0.002(3) 0.006(3)
C27' 0.077(5) 0.074(4) 0.068(4) 0.022(3) 0.008(3) 0.012(3)
C28' 0.087(5) 0.080(5) 0.082(5) 0.015(3) 0.005(3) 0.010(3)
C29' 0.073(4) 0.070(5) 0.066(5) 0.018(3) 0.002(3) 0.000(3)
C30' 0.089(5) 0.090(5) 0.080(5) 0.025(3) 0.003(3) 0.012(3)
C31' 0.087(5) 0.084(4) 0.085(5) 0.011(3) 0.002(3) 0.006(3)
C32' 0.096(7) 0.095(6) 0.094(6) 0.013(3) 0.004(3) 0.009(3)
C33' 0.096(7) 0.095(6) 0.094(6) 0.013(3) 0.004(3) 0.009(3)
C34' 0.096(7) 0.095(6) 0.094(6) 0.013(3) 0.004(3) 0.009(3)
O7' 0.034(8) 0.027(8) 0.029(8) 0.013(4) 0.006(4) 0.008(5)
C35 0.015(4) 0.039(4) 0.049(5) 0.021(4) 0.002(3) 0.005(3)
C36 0.020(4) 0.040(5) 0.041(4) 0.018(4) 0.001(3) 0.004(3)
C37 0.018(4) 0.046(5) 0.045(5) 0.015(4) -0.001(4) 0.009(3)
C38 0.036(5) 0.048(5) 0.033(4) 0.020(4) 0.003(4) 0.009(4)
C39 0.051(6) 0.058(6) 0.039(5) 0.019(4) 0.012(4) 0.018(4)
C40 0.064(7) 0.047(5) 0.044(5) 0.021(4) 0.011(5) 0.015(5)
C41 0.052(6) 0.034(5) 0.051(5) 0.016(4) 0.009(4) 0.012(4)
C42 0.078(5) 0.061(4) 0.067(4) 0.016(4) 0.012(4) 0.012(4)
C43 0.139(8) 0.131(7) 0.140(7) 0.018(5) 0.025(5) 0.017(5)
C44 0.108(6) 0.092(5) 0.084(5) 0.015(4) -0.001(4) 0.020(4)
C45 0.084(5) 0.065(5) 0.070(5) 0.011(4) 0.008(4) 0.021(4)
C46 0.044(6) 0.048(5) 0.040(5) 0.018(4) -0.001(4) 0.008(4)
C47 0.065(5) 0.059(4) 0.059(4) 0.025(4) -0.003(4) 0.001(4)
C48 0.076(8) 0.059(6) 0.050(5) 0.030(5) 0.006(5) 0.008(5)
C49 0.063(5) 0.062(4) 0.060(4) 0.024(4) -0.002(4) 0.022(4)
N1 0.019(4) 0.028(3) 0.043(4) 0.015(3) 0.001(3) 0.010(3)
N2 0.021(4) 0.041(4) 0.034(4) 0.016(3) -0.002(3) 0.000(3)
N3 0.017(4) 0.037(4) 0.048(4) 0.024(4) 0.008(3) 0.007(3)
N4 0.022(4) 0.039(4) 0.050(4) 0.015(3) 0.001(3) 0.006(3)
N5 0.031(4) 0.052(4) 0.032(3) 0.014(3) 0.005(3) 0.005(3)
N6 0.033(4) 0.039(4) 0.032(3) 0.015(3) -0.010(3) 0.006(3)
O1 0.038(4) 0.035(3) 0.038(3) 0.013(3) -0.002(2) 0.007(2)
O2 0.036(3) 0.032(3) 0.042(3) 0.015(3) 0.006(3) 0.010(2)
O3 0.044(4) 0.044(3) 0.044(3) 0.020(3) 0.005(3) 0.011(3)
O4 0.032(3) 0.035(3) 0.056(3) 0.026(3) 0.000(3) 0.003(2)
O5 0.036(4) 0.032(3) 0.061(4) 0.017(3) -0.001(3) 0.002(2)
O6 0.035(4) 0.044(3) 0.052(4) 0.016(3) -0.007(3) 0.001(3)
Zn1 0.0204(5) 0.0335(5) 0.0394(5) 0.0173(4) 0.0008(4) 0.0093(4)
C1A 0.033(6) 0.053(6) 0.069(6) 0.014(5) -0.006(5) -0.009(4)
C2A 0.034(5) 0.068(6) 0.049(5) 0.025(4) 0.014(4) 0.030(4)
S1A 0.0207(11) 0.0487(13) 0.0523(13) 0.0220(10) 0.0036(9) 0.0106(9)
O1A 0.029(3) 0.045(3) 0.051(3) 0.018(3) -0.001(3) 0.011(2)
C1B 0.035(5) 0.031(4) 0.046(5) 0.012(4) -0.004(4) 0.003(3)
C2B 0.039(6) 0.050(5) 0.057(5) 0.019(4) -0.005(4) 0.010(4)
O1B 0.044(4) 0.042(3) 0.044(3) 0.004(3) -0.010(3) 0.006(3)
S1B 0.0260(11) 0.0317(11) 0.0483(12) 0.0112(9) -0.0057(9) -0.0002(8)
S1C' 0.037(4) 0.062(4) 0.039(3) 0.021(3) -0.011(3) -0.007(3)
C1C' 0.044(7) 0.043(7) 0.040(7) 0.008(5) -0.005(5) 0.004(5)
O1C' 0.046(7) 0.055(7) 0.055(7) 0.016(5) -0.008(5) -0.001(5)
S1C 0.051(3) 0.070(3) 0.057(2) 0.025(2) -0.007(2) -0.003(2)
C1C 0.084(7) 0.085(7) 0.088(7) 0.021(5) -0.004(5) 0.012(5)
O1C 0.062(5) 0.068(5) 0.073(5) 0.019(4) -0.020(4) 0.008(4)
C1D 0.069(5) 0.075(5) 0.075(5) 0.022(4) 0.005(4) 0.013(4)
S1D 0.062(4) 0.077(4) 0.063(3) 0.016(3) 0.000(3) -0.006(3)
O1D 0.032(7) 0.035(7) 0.058(8) 0.025(6) -0.004(6) -0.009(6)
S1D' 0.054(4) 0.051(4) 0.052(3) 0.005(3) -0.005(3) -0.012(3)
O1D' 0.080(7) 0.080(7) 0.079(7) 0.013(5) 0.002(5) 0.001(5)

loop_
_atom_type_symbol
_atom_type_description
_atom_type_scat_dispersion_real
_atom_type_scat_dispersion_imag
_atom_type_scat_source
C C 0.0033 0.0016 'International Tables Vol C Tables 4.2.6.8 and 6.1.1.4'
H H 0.0000 0.0000 'International Tables Vol C Tables 4.2.6.8 and 6.1.1.4'
N N 0.0061 0.0033 'International Tables Vol C Tables 4.2.6.8 and 6.1.1.4'
O O 0.0106 0.0060 'International Tables Vol C Tables 4.2.6.8 and 6.1.1.4'
Zn Zn 0.2839 1.4301 'International Tables Vol C Tables 4.2.6.8 and 6.1.1.4'
S S 0.1246 0.1234 'International Tables Vol C Tables 4.2.6.8 and 6.1.1.4'

loop_
_geom_angle_atom_site_label_1
_geom_angle_atom_site_label_2
_geom_angle_atom_site_label_3
_geom_angle
O2 C1 C2 121.5(6)
O2 C1 C6 122.4(6)
C2 C1 C6 116.0(7)
C3 C2 C1 123.5(7)
C3 C2 N3 115.2(6)
C1 C2 N3 121.3(7)
C4 C3 C2 117.9(7)
C3 C4 C5 121.9(7)
C3 C4 N4 118.6(6)
C5 C4 N4 119.5(6)
C4 C5 C6 121.1(7)
C5 C6 C1 119.2(6)
C5 C6 C7 116.0(6)
C1 C6 C7 124.8(7)
N1 C7 C6 125.7(7)
C9 C8 C13 119.9(6)
C9 C8 N1 125.2(7)
C13 C8 N1 114.9(6)
C8 C9 C10 121.9(7)
C9 C10 C11 117.2(6)
C9 C10 C14 122.5(6)
C11 C10 C14 120.2(6)
C12 C11 C10 121.0(7)
C11 C12 C13 120.9(7)
C12 C13 N2 125.3(7)
C12 C13 C8 118.7(6)
N2 C13 C8 116.0(6)
C19 C14 C15 118.4(6)
C19 C14 C10 120.5(7)
C15 C14 C10 121.1(6)
C16 C15 C14 119.1(7)
C15 C16 C17 122.6(7)
C16 C17 N5 124.2(7)
C16 C17 C18 119.1(6)
N5 C17 C18 116.7(7)
N6 C18 C19 121.0(7)
N6 C18 C17 121.7(6)
C19 C18 C17 117.3(7)
C14 C19 C18 123.4(7)
N5 C20 C21' 121.8(11)
N5 C20 C21 118.6(9)
C21' C20 C21 32.6(11)
C22 C21 C26 119.2(12)
C22 C21 C20 122.0(11)
C26 C21 C20 118.7(12)
O7 C22 C21 119.4(14)
O7 C22 C23 120.7(15)
C21 C22 C23 119.5(12)
C24 C23 C22 117.1(13)
C24 C23 C27 119.6(13)
C22 C23 C27 123.0(13)
C23 C24 C25 125.7(14)
C26 C25 C24 114.2(15)
C26 C25 C31 123.0(14)
C24 C25 C31 122.6(14)
C25 C26 C21 123.6(14)
C23 C27 C30 114.1(14)
C23 C27 C29 109.0(18)
C30 C27 C29 106.7(16)
C23 C27 C28 113.5(15)
C30 C27 C28 111.5(18)
C29 C27 C28 101.0(14)
C33 C31 C34 114.3(17)
C33 C31 C32 106.5(17)
C34 C31 C32 112.9(17)
C33 C31 C25 107.4(17)
C34 C31 C25 110.0(15)
C32 C31 C25 105.1(15)
C22' C21' C26' 120.4(16)
C22' C21' C20 117.5(14)
C26' C21' C20 121.8(16)
O7' C22' C21' 121.6(15)
O7' C22' C23' 117.2(16)
C21' C22' C23' 121.0(15)
C24' C23' C22' 114.3(16)
C24' C23' C27' 124.9(16)
C22' C23' C27' 120.7(16)
C23' C24' C25' 126.3(18)
C26' C25' C24' 116.1(18)
C26' C25' C31' 120.7(17)
C24' C25' C31' 122.8(17)
C25' C26' C21' 120.5(18)
C29' C27' C23' 112(2)
C29' C27' C30' 106(2)
C23' C27' C30' 111.1(17)
C29' C27' C28' 107.5(19)
C23' C27' C28' 111(2)
C30' C27' C28' 108(2)
C33' C31' C34' 122(2)
C33' C31' C32' 105(2)
C34' C31' C32' 108(2)
C33' C31' C25' 109(2)
C34' C31' C25' 110.1(19)
C32' C31' C25' 100.7(19)
N2 C35 C36 125.7(7)
C41 C36 C35 114.2(7)
C41 C36 C37 120.4(7)
C35 C36 C37 125.2(8)
O1 C37 C36 122.3(7)
O1 C37 C38 120.5(7)
C36 C37 C38 117.2(8)
C39 C38 C37 117.9(7)
C39 C38 C46 122.5(7)
C37 C38 C46 119.5(7)
C38 C39 C40 126.2(8)
C41 C40 C39 114.8(8)
C41 C40 C42 123.7(8)
C39 C40 C42 121.5(8)
C40 C41 C36 123.4(7)
C44 C42 C45 108.0(10)
C44 C42 C43 107.4(12)
C45 C42 C43 109.5(12)
C44 C42 C40 111.4(11)
C45 C42 C40 111.8(8)
C43 C42 C40 108.6(11)
C49 C46 C47 110.5(8)
C49 C46 C38 110.5(7)
C47 C46 C38 111.4(7)
C49 C46 C48 106.8(7)
C47 C46 C48 106.8(8)
C38 C46 C48 110.6(7)
C7 N1 C8 122.3(6)
C7 N1 Zn1 126.0(5)
C8 N1 Zn1 111.7(4)
C35 N2 C13 119.6(6)
C35 N2 Zn1 125.2(5)
C13 N2 Zn1 114.7(5)
O4 N3 O3 124.2(6)
O4 N3 C2 117.5(7)
O3 N3 C2 118.3(6)
O6 N4 O5 123.9(7)
O6 N4 C4 117.7(6)
O5 N4 C4 118.4(6)
C20 N5 C17 120.0(7)
C37 O1 Zn1 130.5(5)
C1 O2 Zn1 133.3(5)
O1 Zn1 O2 93.4(2)
O1 Zn1 N2 90.6(2)
O2 Zn1 N2 152.0(2)
O1 Zn1 O1A 109.3(2)
O2 Zn1 O1A 102.9(2)
N2 Zn1 O1A 101.9(2)
O1 Zn1 N1 155.4(2)
O2 Zn1 N1 87.2(2)
N2 Zn1 N1 78.0(2)
O1A Zn1 N1 94.6(2)
O1A S1A C2A 106.1(4)
O1A S1A C1A 107.3(4)
C2A S1A C1A 99.6(4)
S1A O1A Zn1 131.5(4)
O1B S1B C2B 106.3(4)
O1B S1B C1B 107.1(4)
C2B S1B C1B 97.2(4)
O1C' S1C' C2C' 109.2(13)
O1C' S1C' C1C' 107.9(12)
C2C' S1C' C1C' 95.6(13)
O1C S1C C2C 109.1(8)
O1C S1C C1C 105.8(9)
C2C S1C C1C 97.4(8)
S1D' C1D S1D 23.5(3)
O1D S1D C1D 112.7(9)
O1D S1D C2D 103.7(14)
C1D S1D C2D 94.3(17)
O1D' S1D' C1D 104.0(10)
O1D' S1D' C2D' 103.7(12)
C1D S1D' C2D' 97.4(11)

loop_
_geom_bond_atom_site_label_1
_geom_bond_atom_site_label_2
_geom_bond_distance
C1 O2 1.278(9)
C1 C2 1.430(10)
C1 C6 1.444(10)
C2 C3 1.385(11)
C2 N3 1.472(9)
C3 C4 1.378(10)
C4 C5 1.380(10)
C4 N4 1.460(10)
C5 C6 1.402(10)
C6 C7 1.452(10)
C7 N1 1.281(9)
C8 C9 1.381(10)
C8 C13 1.415(11)
C8 N1 1.435(9)
C9 C10 1.399(10)
C10 C11 1.425(10)
C10 C14 1.473(10)
C11 C12 1.373(10)
C12 C13 1.396(10)
C13 N2 1.414(9)
C14 C19 1.382(10)
C14 C15 1.416(11)
C15 C16 1.380(10)
C16 C17 1.386(11)
C17 N5 1.425(9)
C17 C18 1.430(11)
C18 N6 1.376(10)
C18 C19 1.396(9)
C20 N5 1.272(11)
C20 C21' 1.47(2)
C20 C21 1.527(16)
C21 C22 1.388(17)
C21 C26 1.434(19)
C22 O7 1.324(16)
C22 C23 1.426(17)
C23 C24 1.40(2)
C23 C27 1.515(19)
C24 C25 1.41(2)
C25 C26 1.38(2)
C25 C31 1.60(2)
C27 C30 1.52(2)
C27 C29 1.53(3)
C27 C28 1.62(2)
C31 C33 1.41(3)
C31 C34 1.47(2)
C31 C32 1.541(9)
C21' C22' 1.390(19)
C21' C26' 1.43(2)
C22' O7' 1.328(17)
C22' C23' 1.416(19)
C23' C24' 1.40(2)
C23' C27' 1.53(2)
C24' C25' 1.40(2)
C25' C26' 1.37(2)
C25' C31' 1.59(3)
C27' C29' 1.52(3)
C27' C30' 1.53(2)
C27' C28' 1.62(3)
C31' C33' 1.39(3)
C31' C34' 1.46(3)
C31' C32' 1.546(9)
C35 N2 1.318(10)
C35 C36 1.423(11)
C36 C41 1.410(12)
C36 C37 1.442(11)
C37 O1 1.314(10)
C37 C38 1.446(11)
C38 C39 1.381(12)
C38 C46 1.543(11)
C39 C40 1.420(12)
C40 C41 1.378(12)
C40 C42 1.529(14)
C42 C44 1.512(17)
C42 C45 1.520(14)
C42 C43 1.53(2)
C46 C49 1.502(14)
C46 C47 1.527(13)
C46 C48 1.549(12)
N1 Zn1 2.143(6)
N2 Zn1 2.046(6)
N3 O4 1.227(8)
N3 O3 1.230(8)
N4 O6 1.229(8)
N4 O5 1.239(8)
O1 Zn1 1.965(5)
O2 Zn1 1.998(5)
Zn1 O1A 2.069(6)
C1A S1A 1.773(10)
C2A S1A 1.767(8)
S1A O1A 1.520(6)
C1B S1B 1.812(7)
C2B S1B 1.789(8)
O1B S1B 1.504(7)
S1C' O1C' 1.446(14)
S1C' C2C' 1.764(19)
S1C' C1C' 1.787(19)
S1C O1C 1.455(10)
S1C C2C 1.765(14)
S1C C1C 1.791(15)
C1D S1D' 1.715(13)
C1D S1D 1.759(15)
C2D S1D 1.79(3)
S1D O1D 1.460(12)
C2D' S1D' 1.78(3)
S1D' O1D' 1.454(15)

loop_
_geom_torsion_atom_site_label_1
_geom_torsion_atom_site_label_2
_geom_torsion_atom_site_label_3
_geom_torsion_atom_site_label_4
_geom_torsion
O2 C1 C2 C3 -171.2(7)
C6 C1 C2 C3 4.9(10)
O2 C1 C2 N3 8.1(11)
C6 C1 C2 N3 -175.8(7)
C1 C2 C3 C4 -4.1(11)
N3 C2 C3 C4 176.5(7)
C2 C3 C4 C5 0.0(11)
C2 C3 C4 N4 -179.7(7)
C3 C4 C5 C6 3.1(11)
N4 C4 C5 C6 -177.1(7)
C4 C5 C6 C1 -2.2(11)
C4 C5 C6 C7 177.7(7)
O2 C1 C6 C5 174.4(7)
C2 C1 C6 C5 -1.6(10)
O2 C1 C6 C7 -5.4(11)
C2 C1 C6 C7 178.5(7)
C5 C6 C7 N1 -173.7(8)
C1 C6 C7 N1 6.2(12)
C13 C8 C9 C10 1.7(10)
N1 C8 C9 C10 179.7(7)
C8 C9 C10 C11 2.9(10)
C8 C9 C10 C14 -173.0(7)
C9 C10 C11 C12 -4.7(10)
C14 C10 C11 C12 171.4(7)
C10 C11 C12 C13 1.8(11)
C11 C12 C13 N2 -178.1(7)
C11 C12 C13 C8 3.0(10)
C9 C8 C13 C12 -4.7(10)
N1 C8 C13 C12 177.1(6)
C9 C8 C13 N2 176.3(7)
N1 C8 C13 N2 -1.9(9)
C9 C10 C14 C19 151.1(7)
C11 C10 C14 C19 -24.8(10)
C9 C10 C14 C15 -27.4(11)
C11 C10 C14 C15 156.8(7)
C19 C14 C15 C16 -0.8(11)
C10 C14 C15 C16 177.7(7)
C14 C15 C16 C17 -0.9(12)
C15 C16 C17 N5 179.9(7)
C15 C16 C17 C18 1.1(12)
C16 C17 C18 N6 178.5(8)
N5 C17 C18 N6 -0.3(11)
C16 C17 C18 C19 0.3(11)
N5 C17 C18 C19 -178.6(7)
C15 C14 C19 C18 2.3(11)
C10 C14 C19 C18 -176.2(7)
N6 C18 C19 C14 179.7(7)
C17 C18 C19 C14 -2.0(11)
N5 C20 C21 C22 21(2)
C21' C20 C21 C22 -84(2)
N5 C20 C21 C26 -160.3(14)
C21' C20 C21 C26 95(2)
C26 C21 C22 O7 167(2)
C20 C21 C22 O7 -14(3)
C26 C21 C22 C23 -6(3)
C20 C21 C22 C23 172.7(16)
O7 C22 C23 C24 -166(2)
C21 C22 C23 C24 7(3)
O7 C22 C23 C27 8(3)
C21 C22 C23 C27 -179.2(19)
C22 C23 C24 C25 -1(3)
C27 C23 C24 C25 -175(2)
C23 C24 C25 C26 -6(3)
C23 C24 C25 C31 180(2)
C24 C25 C26 C21 7(3)
C31 C25 C26 C21 -178.6(18)
C22 C21 C26 C25 -1(3)
C20 C21 C26 C25 -179.7(17)
C24 C23 C27 C30 -4(3)
C22 C23 C27 C30 -178(2)
C24 C23 C27 C29 -123(2)
C22 C23 C27 C29 62(2)
C24 C23 C27 C28 125(2)
C22 C23 C27 C28 -49(3)
C26 C25 C31 C33 -56(2)
C24 C25 C31 C33 118(2)
C26 C25 C31 C34 179(2)
C24 C25 C31 C34 -7(3)
C26 C25 C31 C32 57(2)
C24 C25 C31 C32 -129(2)
N5 C20 C21' C22' -27(3)
C21 C20 C21' C22' 67(2)
N5 C20 C21' C26' 159(2)
C21 C20 C21' C26' -106(3)
C26' C21' C22' O7' -175(3)
C20 C21' C22' O7' 11(4)
C26' C21' C22' C23' 9(4)
C20 C21' C22' C23' -164(2)
O7' C22' C23' C24' -178(3)
C21' C22' C23' C24' -3(4)
O7' C22' C23' C27' 3(4)
C21' C22' C23' C27' 179(3)
C22' C23' C24' C25' -9(4)
C27' C23' C24' C25' 170(3)
C23' C24' C25' C26' 13(4)
C23' C24' C25' C31' -174(3)
C24' C25' C26' C21' -5(4)
C31' C25' C26' C21' -178(3)
C22' C21' C26' C25' -5(4)
C20 C21' C26' C25' 168(2)
C24' C23' C27' C29' -120(3)
C22' C23' C27' C29' 58(3)
C24' C23' C27' C30' -2(4)
C22' C23' C27' C30' 177(3)
C24' C23' C27' C28' 119(3)
C22' C23' C27' C28' -63(3)
C26' C25' C31' C33' -38(3)
C24' C25' C31' C33' 149(3)
C26' C25' C31' C34' -174(3)
C24' C25' C31' C34' 13(4)
C26' C25' C31' C32' 72(3)
C24' C25' C31' C32' -101(3)
N2 C35 C36 C41 178.3(8)
N2 C35 C36 C37 -6.1(12)
C41 C36 C37 O1 179.6(8)
C35 C36 C37 O1 4.3(12)
C41 C36 C37 C38 -0.9(11)
C35 C36 C37 C38 -176.2(7)
O1 C37 C38 C39 179.5(8)
C36 C37 C38 C39 -0.1(12)
O1 C37 C38 C46 2.9(12)
C36 C37 C38 C46 -176.6(7)
C37 C38 C39 C40 1.9(15)
C46 C38 C39 C40 178.3(9)
C38 C39 C40 C41 -2.5(15)
C38 C39 C40 C42 178.8(10)
C39 C40 C41 C36 1.3(15)
C42 C40 C41 C36 180.0(10)
C35 C36 C41 C40 176.1(9)
C37 C36 C41 C40 0.3(14)
C41 C40 C42 C44 -121.6(12)
C39 C40 C42 C44 57.0(15)
C41 C40 C42 C45 -0.6(16)
C39 C40 C42 C45 178.0(10)
C41 C40 C42 C43 120.3(13)
C39 C40 C42 C43 -61.2(15)
C39 C38 C46 C49 -115.1(10)
C37 C38 C46 C49 61.2(10)
C39 C38 C46 C47 121.5(10)
C37 C38 C46 C47 -62.1(11)
C39 C38 C46 C48 3.0(12)
C37 C38 C46 C48 179.3(8)
C6 C7 N1 C8 -178.8(7)
C6 C7 N1 Zn1 1.4(11)
C9 C8 N1 C7 -11.7(11)
C13 C8 N1 C7 166.4(7)
C9 C8 N1 Zn1 168.1(6)
C13 C8 N1 Zn1 -13.8(8)
C36 C35 N2 C13 178.8(6)
C36 C35 N2 Zn1 6.9(11)
C12 C13 N2 C35 26.1(11)
C8 C13 N2 C35 -154.9(7)
C12 C13 N2 Zn1 -161.1(6)
C8 C13 N2 Zn1 17.8(8)
C3 C2 N3 O4 25.6(9)
C1 C2 N3 O4 -153.8(7)
C3 C2 N3 O3 -153.1(7)
C1 C2 N3 O3 27.5(10)
C3 C4 N4 O6 179.8(7)
C5 C4 N4 O6 0.1(10)
C3 C4 N4 O5 -0.5(10)
C5 C4 N4 O5 179.8(7)
C21' C20 N5 C17 -151.9(15)
C21 C20 N5 C17 170.4(10)
C16 C17 N5 C20 32.9(13)
C18 C17 N5 C20 -148.3(9)
C36 C37 O1 Zn1 -3.9(11)
C38 C37 O1 Zn1 176.6(5)
C2 C1 O2 Zn1 172.3(6)
C6 C1 O2 Zn1 -3.6(11)
C37 O1 Zn1 O2 -148.6(7)
C37 O1 Zn1 N2 3.6(7)
C37 O1 Zn1 O1A 106.4(7)
C37 O1 Zn1 N1 -58.1(9)
C1 O2 Zn1 O1 163.1(7)
C1 O2 Zn1 N2 65.4(9)
C1 O2 Zn1 O1A -86.2(7)
C1 O2 Zn1 N1 7.8(7)
C35 N2 Zn1 O1 -4.8(6)
C13 N2 Zn1 O1 -177.1(5)
C35 N2 Zn1 O2 93.6(7)
C13 N2 Zn1 O2 -78.7(7)
C35 N2 Zn1 O1A -114.7(6)
C13 N2 Zn1 O1A 73.0(5)
C35 N2 Zn1 N1 153.1(7)
C13 N2 Zn1 N1 -19.2(5)
C7 N1 Zn1 O1 -98.3(8)
C8 N1 Zn1 O1 81.9(7)
C7 N1 Zn1 O2 -6.4(6)
C8 N1 Zn1 O2 173.8(5)
C7 N1 Zn1 N2 -162.5(7)
C8 N1 Zn1 N2 17.7(5)
C7 N1 Zn1 O1A 96.3(6)
C8 N1 Zn1 O1A -83.5(5)
C2A S1A O1A Zn1 73.5(5)
C1A S1A O1A Zn1 -32.2(5)
O1 Zn1 O1A S1A -18.5(5)
O2 Zn1 O1A S1A -116.8(4)
N2 Zn1 O1A S1A 76.4(4)
N1 Zn1 O1A S1A 155.1(4)
S1D' C1D S1D O1D -105.3(13)
S1D' C1D S1D C2D 1.5(14)
S1D C1D S1D' O1D' 70.4(13)
S1D C1D S1D' C2D' 176.6(14)
